data_4345392
loop_
_publ_author_name
'Ueno, Takahiro'
'Fujinami, Takeshi'
'Matsumoto, Naohide'
'Furusawa, Masaki'
'Irie, Ryo'
'Re, Nazzareno'
'Kanetomo, Takuya'
'Ishida, Takayuki'
'Sunatsuki, Yukinari'

_publ_section_title
;
 Circular and Chainlike Copper(II)-Lanthanide(III) Complexes Generated by
 Assembly Reactions of Racemic and Chiral Copper(II) Cross-Linking Ligand
 Complexes with Ln(III)(NO3)3&#x00B7;6H2O (Ln(III) = Gd(III), Tb(III),
 Dy(III)).
;
_journal_issue 3
_journal_name_full 'Inorganic chemistry'
_journal_page_first 1679
_journal_page_last 1695
_journal_paper_doi 10.1021/acs.inorgchem.6b02668
_journal_volume 56
_journal_year 2017
_chemical_absolute_configuration 'CHOOSE rm ad rmad syn or unk'
_chemical_formula_moiety 'C34 H31 Cu N4 Na O4'
_chemical_formula_sum 'C34 H31 Cu N4 Na O4'
_chemical_formula_weight 646.18
_space_group_IT_number 19
_symmetry_cell_setting orthorhombic
_symmetry_Int_Tables_number 19
_symmetry_space_group_name_Hall 'P 2ac 2ab'
_symmetry_space_group_name_H-M 'P 21 21 21'
_atom_sites_solution_hydrogens geom
_atom_sites_solution_primary direct
_atom_sites_solution_secondary difmap
_cell_angle_alpha 90.0000
_cell_angle_beta 90.0000
_cell_angle_gamma 90.0000
_cell_formula_units_Z 4
_cell_length_a 10.5113(3)
_cell_length_b 14.3575(4)
_cell_length_c 21.2636(6)
_cell_measurement_reflns_used 26149
_cell_measurement_temperature 150
_cell_measurement_theta_max 27.44
_cell_measurement_theta_min 3.00
_cell_volume 3209.02(16)
_computing_cell_refinement 'RAPID AUTO'
_computing_data_collection 'RAPID AUTO (Rigaku, ????)'
_computing_data_reduction 'RAPID AUTO'
_computing_molecular_graphics 'CrystalStructure 4.0'
_computing_publication_material 'CrystalStructure 4.0 (Rigaku, 2010)'
_computing_structure_refinement 'CRYSTALS (Carruthers, et al., 1999)'
_computing_structure_solution 'SIR92 (Altomare, et al., 1994)'
_diffrn_ambient_temperature 150
_diffrn_detector_area_resol_mean 10.000
_diffrn_measured_fraction_theta_full 0.998
_diffrn_measured_fraction_theta_max 0.998
_diffrn_measurement_device_type 'Rigaku R-AXIS RAPID'
_diffrn_measurement_method \w
_diffrn_radiation_type 'Mo K\a'
_diffrn_radiation_wavelength 0.71075
_diffrn_reflns_av_R_equivalents 0.0244
_diffrn_reflns_limit_h_max 13
_diffrn_reflns_limit_h_min -13
_diffrn_reflns_limit_k_max 18
_diffrn_reflns_limit_k_min -16
_diffrn_reflns_limit_l_max 27
_diffrn_reflns_limit_l_min -27
_diffrn_reflns_number 31382
_diffrn_reflns_theta_full 27.44
_diffrn_reflns_theta_max 27.44
_diffrn_standards_number 0
_exptl_absorpt_coefficient_mu 0.737
_exptl_absorpt_correction_T_max 0.808
_exptl_absorpt_correction_T_min 0.599
_exptl_absorpt_correction_type multi-scan
_exptl_absorpt_process_details 'ABSCOR (Rigaku, 1995)'
_exptl_crystal_colour Red
_exptl_crystal_density_diffrn 1.337
_exptl_crystal_density_method 'not measured'
_exptl_crystal_description block
_exptl_crystal_F_000 1340.00
_exptl_crystal_size_max 0.679
_exptl_crystal_size_mid 0.478
_exptl_crystal_size_min 0.289
_refine_diff_density_max 0.747
_refine_diff_density_min -0.478
_refine_ls_abs_structure_details 'Flack, H. D. (1983), Acta Cryst. A39, 876-881.  3216 Friedel Pairs'
_refine_ls_abs_structure_Flack 0.000(8)
_refine_ls_extinction_method none
_refine_ls_goodness_of_fit_ref 1.030
_refine_ls_hydrogen_treatment mixed
_refine_ls_number_parameters 435
_refine_ls_number_reflns 6485
_refine_ls_R_factor_gt 0.0325
_refine_ls_shift/su_max 0.000
_refine_ls_structure_factor_coef Fsqd
_refine_ls_weighting_details
;
    Chebychev polynomial with 3 parameters (Carruthers & Watkin, 1979)
    14850.4000    20757.9000    6393.2300
;
_refine_ls_weighting_scheme calc
_refine_ls_wR_factor_ref 0.0466
_reflns_number_gt 6485
_reflns_number_total 7299
_reflns_threshold_expression F^2^>2.0\s(F^2^)
_cod_data_source_file ic6b02668_si_008.cif
_cod_data_source_block NaCu-RR-OEt-150
_cod_original_cell_volume 3209.03(15)
_cod_database_code 4345392

loop_
_symmetry_equiv_pos_site_id
_symmetry_equiv_pos_as_xyz
1 +X,+Y,+Z
2 1/2+X,1/2-Y,-Z
3 -X,1/2+Y,1/2-Z
4 1/2-X,-Y,1/2+Z

loop_
_atom_site_label
_atom_site_type_symbol
_atom_site_fract_x
_atom_site_fract_y
_atom_site_fract_z
_atom_site_U_iso_or_equiv
_atom_site_adp_type
_atom_site_occupancy
_atom_site_symmetry_multiplicity
_atom_site_calc_flag
_atom_site_refinement_flags
Cu1 Cu 0.46921(2) 0.693070(10) 0.359600(10) 0.03186(5) Uani 1.0 4 d .
Na1 Na 0.62108(8) 0.89293(5) 0.34494(3) 0.0385(2) Uani 1.0 4 d .
O1 O 0.58876(15) 0.74454(9) 0.30323(7) 0.0421(4) Uani 1.0 4 d .
O2 O 0.49200(14) 0.80453(9) 0.40783(6) 0.0416(4) Uani 1.0 4 d .
O3 O 0.44857(16) 0.48652(10) 0.22802(6) 0.0440(5) Uani 1.0 4 d .
O4 O 0.55170(17) 0.96584(9) 0.44981(7) 0.0449(5) Uani 1.0 4 d .
N1 N 0.43454(15) 0.58401(10) 0.31168(7) 0.0324(4) Uani 1.0 4 d .
N2 N 0.35427(18) 0.64054(11) 0.42143(8) 0.0373(5) Uani 1.0 4 d .
N3 N 0.8464(3) 0.89639(18) 0.36097(17) 0.0830(9) Uani 1.0 4 d .
N4 N 0.1536(3) 0.82865(17) 0.12053(14) 0.0867(10) Uani 1.0 4 d .
C1 C 0.62798(19) 0.70521(13) 0.25092(8) 0.0335(5) Uani 1.0 4 d .
C2 C 0.7200(2) 0.75452(15) 0.21588(10) 0.0419(6) Uani 1.0 4 d .
C3 C 0.7674(3) 0.72060(16) 0.16025(11) 0.0507(7) Uani 1.0 4 d .
C4 C 0.7251(3) 0.63532(18) 0.13710(12) 0.0596(8) Uani 1.0 4 d .
C5 C 0.6362(3) 0.58582(17) 0.17052(10) 0.0458(7) Uani 1.0 4 d .
C6 C 0.58467(19) 0.61836(14) 0.22718(9) 0.0333(5) Uani 1.0 4 d .
C7 C 0.4836(2) 0.55862(14) 0.25676(9) 0.0335(5) Uani 1.0 4 d .
C8 C 0.3287(2) 0.52798(13) 0.33545(9) 0.0341(5) Uani 1.0 4 d .
C9 C 0.2025(2) 0.54883(14) 0.30396(10) 0.0418(6) Uani 1.0 4 d .
C10 C 0.1843(3) 0.6235(2) 0.26415(16) 0.0725(10) Uani 1.0 4 d .
C11 C 0.0666(3) 0.6394(3) 0.2372(2) 0.0974(13) Uani 1.0 4 d .
C12 C -0.0340(3) 0.5803(3) 0.24960(19) 0.0916(12) Uani 1.0 4 d .
C13 C -0.0174(3) 0.50547(18) 0.28749(14) 0.0630(8) Uani 1.0 4 d .
C14 C 0.1008(3) 0.48870(16) 0.31319(12) 0.0487(7) Uani 1.0 4 d .
C15 C 0.3209(3) 0.54278(13) 0.40811(9) 0.0376(6) Uani 1.0 4 d .
C16 C 0.4085(3) 0.47542(15) 0.44237(9) 0.0425(6) Uani 1.0 4 d .
C17 C 0.5292(4) 0.49862(18) 0.46281(13) 0.0755(9) Uani 1.0 4 d .
C18 C 0.6086(4) 0.4319(3) 0.49030(16) 0.0931(12) Uani 1.0 4 d .
C19 C 0.5636(4) 0.34285(19) 0.50025(14) 0.0791(11) Uani 1.0 4 d .
C20 C 0.4444(3) 0.31854(16) 0.48047(12) 0.0633(8) Uani 1.0 4 d .
C21 C 0.3675(3) 0.38400(15) 0.44953(12) 0.0521(7) Uani 1.0 4 d .
C22 C 0.3093(2) 0.68052(15) 0.47058(9) 0.0392(6) Uani 1.0 4 d .
C23 C 0.3439(3) 0.77266(14) 0.49180(9) 0.0407(6) Uani 1.0 4 d .
C24 C 0.2897(3) 0.80553(18) 0.54840(11) 0.0546(7) Uani 1.0 4 d .
C25 C 0.3236(3) 0.89107(18) 0.57215(12) 0.0641(9) Uani 1.0 4 d .
C26 C 0.4091(3) 0.94753(16) 0.54006(11) 0.0564(8) Uani 1.0 4 d .
C27 C 0.4633(3) 0.91761(13) 0.48490(9) 0.0404(6) Uani 1.0 4 d .
C28 C 0.4340(2) 0.82795(12) 0.45943(9) 0.0363(6) Uani 1.0 4 d .
C29 C 0.5687(3) 1.06320(14) 0.46521(11) 0.0529(7) Uani 1.0 4 d .
C30 C 0.6651(4) 1.10109(17) 0.41856(12) 0.0658(9) Uani 1.0 4 d .
C31 C 0.9490(4) 0.8774(4) 0.3688(3) 0.1155(17) Uani 1.0 4 d .
C32 C 1.0824(5) 0.8502(5) 0.3733(3) 0.196(3) Uani 1.0 4 d .
C33 C 0.2511(4) 0.83491(17) 0.14476(16) 0.0681(9) Uani 1.0 4 d .
C34 C 0.3750(4) 0.8431(3) 0.17473(15) 0.0849(12) Uani 1.0 4 d .
H1 H 0.7485 0.8116 0.2310 0.0501 Uiso 1.0 4 calc R
H2 H 0.8283 0.7544 0.1382 0.0610 Uiso 1.0 4 calc R
H3 H 0.7564 0.6121 0.0993 0.0716 Uiso 1.0 4 calc R
H4 H 0.6084 0.5288 0.1550 0.0551 Uiso 1.0 4 calc R
H5 H 0.3419(19) 0.4544(14) 0.3315(9) 0.031(6) Uiso 1.0 4 d .
H6 H 0.2521 0.6631 0.2554 0.0869 Uiso 1.0 4 calc R
H7 H 0.0547 0.6900 0.2105 0.1168 Uiso 1.0 4 calc R
H8 H -0.1138 0.5929 0.2328 0.1101 Uiso 1.0 4 calc R
H9 H -0.0847 0.4651 0.2954 0.0756 Uiso 1.0 4 calc R
H10 H 0.1133 0.4358 0.3376 0.0583 Uiso 1.0 4 calc R
H11 H 0.233(2) 0.5304(14) 0.4253(9) 0.028(5) Uiso 1.0 4 d .
H12 H 0.5572 0.5597 0.4585 0.0905 Uiso 1.0 4 calc R
H13 H 0.6914 0.4476 0.5014 0.1117 Uiso 1.0 4 calc R
H14 H 0.6141 0.2990 0.5206 0.0948 Uiso 1.0 4 calc R
H15 H 0.4140 0.2585 0.4872 0.0758 Uiso 1.0 4 calc R
H16 H 0.2888 0.3663 0.4335 0.0625 Uiso 1.0 4 calc R
H17 H 0.2510 0.6472 0.4946 0.0467 Uiso 1.0 4 calc R
H18 H 0.2299 0.7691 0.5693 0.0650 Uiso 1.0 4 calc R
H19 H 0.2883 0.9114 0.6098 0.0769 Uiso 1.0 4 calc R
H20 H 0.4312 1.0054 0.5563 0.0676 Uiso 1.0 4 calc R
H21 H 0.4872 1.0943 0.4613 0.0633 Uiso 1.0 4 calc R
H22 H 0.5980 1.0678 0.5084 0.0628 Uiso 1.0 4 calc R
H23 H 0.6840 1.1650 0.4280 0.0789 Uiso 1.0 4 calc R
H24 H 0.7416 1.0648 0.4215 0.0787 Uiso 1.0 4 calc R
H25 H 0.6315 1.0966 0.3767 0.0790 Uiso 1.0 4 calc R
H26 H 1.1246 0.9070 0.3849 0.2358 Uiso 1.0 4 calc R
H27 H 1.1006 0.8031 0.4041 0.2358 Uiso 1.0 4 calc R
H28 H 1.1124 0.8302 0.3329 0.2358 Uiso 1.0 4 calc R
H29 H 0.3876 0.7917 0.2029 0.1022 Uiso 1.0 4 calc R
H30 H 0.4406 0.8429 0.1433 0.1021 Uiso 1.0 4 calc R
H31 H 0.3785 0.9004 0.1979 0.1022 Uiso 1.0 4 calc R

loop_
_atom_site_aniso_label
_atom_site_aniso_U_11
_atom_site_aniso_U_22
_atom_site_aniso_U_33
_atom_site_aniso_U_12
_atom_site_aniso_U_13
_atom_site_aniso_U_23
Cu1 0.04590(12) 0.02350(9) 0.02617(9) -0.00529(10) 0.00453(10) -0.00240(9)
Na1 0.0542(5) 0.0270(4) 0.0342(5) -0.0047(4) -0.0063(4) 0.0073(3)
O1 0.0605(10) 0.0272(7) 0.0386(8) -0.0081(7) 0.0138(7) -0.0031(6)
O2 0.0647(10) 0.0266(6) 0.0336(7) -0.0078(7) 0.0087(6) -0.0046(6)
O3 0.0617(11) 0.0389(8) 0.0313(7) -0.0089(8) 0.0003(7) -0.0100(6)
O4 0.0691(11) 0.0234(7) 0.0422(8) -0.0067(7) -0.0079(8) -0.0015(6)
N1 0.0384(10) 0.0286(8) 0.0301(8) -0.0072(7) 0.0001(7) -0.0046(7)
N2 0.0525(11) 0.0283(8) 0.0311(9) -0.0051(8) 0.0067(8) -0.0021(7)
N3 0.0556(15) 0.0723(16) 0.121(3) -0.0057(12) -0.0208(18) -0.0017(19)
N4 0.102(3) 0.0558(16) 0.103(3) 0.0109(15) -0.0098(18) -0.0072(14)
C1 0.0391(10) 0.0315(10) 0.0300(9) 0.0066(9) 0.0031(8) 0.0045(8)
C2 0.0459(13) 0.0342(11) 0.0457(12) 0.0016(10) 0.0087(10) 0.0089(9)
C3 0.0547(14) 0.0511(14) 0.0463(13) 0.0023(11) 0.0188(11) 0.0073(10)
C4 0.0673(16) 0.0705(16) 0.0411(13) -0.0031(13) 0.0252(13) -0.0091(13)
C5 0.0513(14) 0.0506(13) 0.0355(11) -0.0037(11) 0.0049(10) -0.0101(10)
C6 0.0363(10) 0.0353(10) 0.0282(9) 0.0042(8) -0.0017(8) 0.0013(8)
C7 0.0423(11) 0.0320(9) 0.0262(9) 0.0017(9) -0.0049(8) -0.0026(7)
C8 0.0408(11) 0.0289(10) 0.0325(10) -0.0054(9) 0.0024(8) -0.0026(8)
C9 0.0458(13) 0.0332(11) 0.0464(12) -0.0049(9) 0.0015(10) -0.0002(9)
C10 0.0519(16) 0.0579(17) 0.108(3) -0.0120(13) -0.0133(16) 0.0336(16)
C11 0.062(2) 0.080(3) 0.150(4) -0.0034(16) -0.023(2) 0.056(3)
C12 0.0436(15) 0.086(3) 0.145(4) -0.0043(17) -0.028(2) 0.029(2)
C13 0.0410(13) 0.0593(15) 0.0887(19) -0.0127(13) 0.0028(14) 0.0062(14)
C14 0.0479(13) 0.0380(12) 0.0604(15) -0.0048(10) 0.0076(12) 0.0004(11)
C15 0.0502(13) 0.0281(10) 0.0344(10) -0.0087(9) 0.0074(9) -0.0023(8)
C16 0.0671(15) 0.0330(11) 0.0275(10) -0.0098(10) 0.0011(10) -0.0011(8)
C17 0.104(3) 0.0498(14) 0.0731(18) -0.0262(17) -0.0503(19) 0.0263(13)
C18 0.120(3) 0.068(2) 0.091(3) -0.022(2) -0.064(3) 0.0273(18)
C19 0.126(3) 0.0473(15) 0.0641(17) -0.0031(17) -0.0463(19) 0.0099(12)
C20 0.097(3) 0.0290(11) 0.0633(15) -0.0022(14) 0.0075(15) 0.0014(11)
C21 0.0631(16) 0.0296(11) 0.0636(15) -0.0013(11) 0.0100(13) -0.0053(10)
C22 0.0513(12) 0.0350(11) 0.0312(10) -0.0038(10) 0.0083(9) 0.0011(9)
C23 0.0575(14) 0.0326(11) 0.0321(10) 0.0029(10) 0.0054(9) -0.0056(8)
C24 0.0746(17) 0.0440(12) 0.0452(12) 0.0024(14) 0.0198(11) -0.0077(12)
C25 0.092(2) 0.0527(15) 0.0474(14) 0.0023(15) 0.0219(14) -0.0198(12)
C26 0.0851(19) 0.0354(12) 0.0486(13) 0.0016(12) 0.0019(13) -0.0160(10)
C27 0.0568(13) 0.0287(9) 0.0357(10) 0.0037(11) -0.0070(11) -0.0040(8)
C28 0.0561(14) 0.0249(9) 0.0279(9) 0.0032(8) -0.0022(8) -0.0017(7)
C29 0.086(2) 0.0222(10) 0.0507(13) -0.0028(11) -0.0257(13) -0.0046(9)
C30 0.106(3) 0.0351(13) 0.0561(15) -0.0246(14) -0.0199(16) 0.0040(11)
C31 0.086(3) 0.147(4) 0.114(4) -0.002(3) -0.028(3) 0.020(3)
C32 0.101(4) 0.317(9) 0.171(6) 0.072(5) -0.051(4) -0.052(6)
C33 0.093(3) 0.0443(14) 0.0676(18) 0.0073(14) -0.0033(18) -0.0080(14)
C34 0.083(3) 0.105(3) 0.066(2) -0.017(2) -0.0028(17) 0.0031(18)

loop_
_atom_type_symbol
_atom_type_description
_atom_type_scat_dispersion_real
_atom_type_scat_dispersion_imag
_atom_type_scat_source
O O 0.0106 0.0060
;
International Tables for Crystallography
(1992, Vol. C, Tables 4.2.6.8 and 6.1.1.4)
;
Cu Cu 0.3201 1.2651
;
International Tables for Crystallography
(1992, Vol. C, Tables 4.2.6.8 and 6.1.1.4)
;
Na Na 0.0362 0.0249
;
International Tables for Crystallography
(1992, Vol. C, Tables 4.2.6.8 and 6.1.1.4)
;
C C 0.0033 0.0016
;
International Tables for Crystallography
(1992, Vol. C, Tables 4.2.6.8 and 6.1.1.4)
;
H H 0.0000 0.0000
;
International Tables for Crystallography
(1992, Vol. C, Table 6.1.1.4)
;
N N 0.0061 0.0033
;
International Tables for Crystallography
(1992, Vol. C, Tables 4.2.6.8 and 6.1.1.4)
;

loop_
_geom_angle_atom_site_label_1
_geom_angle_atom_site_label_2
_geom_angle_atom_site_label_3
_geom_angle
_geom_angle_publ_flag
_geom_angle_site_symmetry_1
_geom_angle_site_symmetry_3
O1 Cu1 O2 85.97(6) yes . .
O1 Cu1 N1 96.29(7) yes . .
O1 Cu1 N2 176.52(8) yes . .
O2 Cu1 N1 176.13(7) yes . .
O2 Cu1 N2 92.28(7) yes . .
N1 Cu1 N2 85.62(7) yes . .
O1 Na1 O2 68.25(6) yes . .
O1 Na1 O3 104.10(6) yes . 3_655
O1 Na1 O4 131.36(6) yes . .
O1 Na1 N3 102.55(9) yes . .
O2 Na1 O3 123.96(7) yes . 3_655
O2 Na1 O4 63.29(5) yes . .
O2 Na1 N3 120.99(9) yes . .
O3 Na1 O4 105.74(6) yes 3_655 .
O3 Na1 N3 114.90(10) yes 3_655 .
O4 Na1 N3 98.56(10) yes . .
Cu1 O1 Na1 102.31(7) yes . .
Cu1 O1 C1 125.33(13) yes . .
Na1 O1 C1 131.97(13) yes . .
Cu1 O2 Na1 102.98(6) yes . .
Cu1 O2 C28 127.56(13) yes . .
Na1 O2 C28 128.89(12) yes . .
Na1 O3 C7 162.22(14) yes 3_645 .
Na1 O4 C27 117.16(11) yes . .
Na1 O4 C29 123.71(13) yes . .
C27 O4 C29 116.51(17) yes . .
Cu1 N1 C7 128.48(14) yes . .
Cu1 N1 C8 114.39(12) yes . .
C7 N1 C8 116.65(16) yes . .
Cu1 N2 C15 112.87(13) yes . .
Cu1 N2 C22 127.46(15) yes . .
C15 N2 C22 119.66(18) yes . .
Na1 N3 C31 164.8(3) yes . .
O1 C1 C2 116.51(18) yes . .
O1 C1 C6 125.29(18) yes . .
C2 C1 C6 118.19(17) yes . .
C1 C2 C3 121.7(2) yes . .
C2 C3 C4 120.0(3) yes . .
C3 C4 C5 119.3(3) yes . .
C4 C5 C6 122.4(3) yes . .
C1 C6 C5 118.31(19) yes . .
C1 C6 C7 125.37(18) yes . .
C5 C6 C7 116.29(19) yes . .
O3 C7 N1 122.65(19) yes . .
O3 C7 C6 118.27(18) yes . .
N1 C7 C6 119.08(18) yes . .
N1 C8 C9 113.84(16) yes . .
N1 C8 C15 107.89(16) yes . .
C9 C8 C15 111.34(17) yes . .
C8 C9 C10 123.1(2) yes . .
C8 C9 C14 119.27(19) yes . .
C10 C9 C14 117.6(3) yes . .
C9 C10 C11 120.5(3) yes . .
C10 C11 C12 120.3(4) yes . .
C11 C12 C13 120.2(3) yes . .
C12 C13 C14 119.4(3) yes . .
C9 C14 C13 122.0(3) yes . .
N2 C15 C8 107.88(16) yes . .
N2 C15 C16 111.65(18) yes . .
C8 C15 C16 110.81(17) yes . .
C15 C16 C17 123.6(2) yes . .
C15 C16 C21 117.7(3) yes . .
C17 C16 C21 118.5(3) yes . .
C16 C17 C18 120.9(3) yes . .
C17 C18 C19 119.7(4) yes . .
C18 C19 C20 120.2(3) yes . .
C19 C20 C21 120.1(3) yes . .
C16 C21 C20 120.4(3) yes . .
N2 C22 C23 124.9(2) yes . .
C22 C23 C24 118.0(2) yes . .
C22 C23 C28 122.05(18) yes . .
C24 C23 C28 119.8(2) yes . .
C23 C24 C25 120.4(3) yes . .
C24 C25 C26 120.6(3) yes . .
C25 C26 C27 120.4(3) yes . .
O4 C27 C26 125.81(19) yes . .
O4 C27 C28 113.09(18) yes . .
C26 C27 C28 121.1(2) yes . .
O2 C28 C23 125.42(17) yes . .
O2 C28 C27 116.87(18) yes . .
C23 C28 C27 117.70(18) yes . .
O4 C29 C30 106.31(19) yes . .
N3 C31 C32 175.1(6) yes . .
N4 C33 C34 179.4(4) yes . .
C1 C2 H1 118.777 no . .
C3 C2 H1 119.509 no . .
C2 C3 H2 119.899 no . .
C4 C3 H2 120.058 no . .
C3 C4 H3 120.520 no . .
C5 C4 H3 120.157 no . .
C4 C5 H4 119.064 no . .
C6 C5 H4 118.523 no . .
N1 C8 H5 114.7(11) no . .
C9 C8 H5 105.9(11) no . .
C15 C8 H5 102.7(10) no . .
C9 C10 H6 119.406 no . .
C11 C10 H6 120.123 no . .
C10 C11 H7 120.122 no . .
C12 C11 H7 119.625 no . .
C11 C12 H8 119.785 no . .
C13 C12 H8 119.996 no . .
C12 C13 H9 120.274 no . .
C14 C13 H9 120.317 no . .
C9 C14 H10 118.563 no . .
C13 C14 H10 119.464 no . .
N2 C15 H11 108.4(11) no . .
C8 C15 H11 112.5(12) no . .
C16 C15 H11 105.6(12) no . .
C16 C17 H12 119.122 no . .
C18 C17 H12 119.964 no . .
C17 C18 H13 119.889 no . .
C19 C18 H13 120.443 no . .
C18 C19 H14 120.141 no . .
C20 C19 H14 119.610 no . .
C19 C20 H15 120.260 no . .
C21 C20 H15 119.671 no . .
C16 C21 H16 119.561 no . .
C20 C21 H16 120.071 no . .
N2 C22 H17 117.404 no . .
C23 C22 H17 117.723 no . .
C23 C24 H18 119.401 no . .
C25 C24 H18 120.175 no . .
C24 C25 H19 119.586 no . .
C26 C25 H19 119.843 no . .
C25 C26 H20 120.037 no . .
C27 C26 H20 119.592 no . .
O4 C29 H21 108.453 no . .
O4 C29 H22 108.569 no . .
C30 C29 H21 111.592 no . .
C30 C29 H22 112.462 no . .
H21 C29 H22 109.299 no . .
C29 C30 H23 110.141 no . .
C29 C30 H24 108.714 no . .
C29 C30 H25 109.635 no . .
H23 C30 H24 109.444 no . .
H23 C30 H25 109.447 no . .
H24 C30 H25 109.442 no . .
C31 C32 H26 103.510 no . .
C31 C32 H27 115.145 no . .
C31 C32 H28 109.638 no . .
H26 C32 H27 109.446 no . .
H26 C32 H28 109.436 no . .
H27 C32 H28 109.440 no . .
C33 C34 H29 109.531 no . .
C33 C34 H30 109.745 no . .
C33 C34 H31 109.221 no . .
H29 C34 H30 109.446 no . .
H29 C34 H31 109.436 no . .
H30 C34 H31 109.448 no . .

loop_
_geom_bond_atom_site_label_1
_geom_bond_atom_site_label_2
_geom_bond_distance
_geom_bond_publ_flag
_geom_bond_site_symmetry_2
Cu1 O1 1.8873(16) yes .
Cu1 O2 1.9157(13) yes .
Cu1 N1 1.9034(15) yes .
Cu1 N2 1.9383(18) yes .
Na1 O1 2.3326(15) yes .
Na1 O2 2.2891(16) yes .
Na1 O3 2.1791(16) yes 3_655
Na1 O4 2.5691(17) yes .
Na1 N3 2.394(3) yes .
O1 C1 1.314(3) yes .
O2 C28 1.299(3) yes .
O3 C7 1.257(3) yes .
O4 C27 1.378(3) yes .
O4 C29 1.447(3) yes .
N1 C7 1.328(3) yes .
N1 C8 1.463(3) yes .
N2 C15 1.474(3) yes .
N2 C22 1.283(3) yes .
N3 C31 1.124(5) yes .
N4 C33 1.150(5) yes .
C1 C2 1.411(3) yes .
C1 C6 1.420(3) yes .
C2 C3 1.373(4) yes .
C3 C4 1.393(4) yes .
C4 C5 1.372(4) yes .
C5 C6 1.401(3) yes .
C6 C7 1.503(3) yes .
C8 C9 1.516(3) yes .
C8 C15 1.562(3) yes .
C9 C10 1.380(4) yes .
C9 C14 1.389(4) yes .
C10 C11 1.383(5) yes .
C11 C12 1.381(5) yes .
C12 C13 1.354(5) yes .
C13 C14 1.378(4) yes .
C15 C16 1.521(3) yes .
C16 C17 1.383(5) yes .
C16 C21 1.390(4) yes .
C17 C18 1.398(5) yes .
C18 C19 1.379(5) yes .
C19 C20 1.367(5) yes .
C20 C21 1.403(4) yes .
C22 C23 1.444(3) yes .
C23 C24 1.413(4) yes .
C23 C28 1.415(3) yes .
C24 C25 1.375(4) yes .
C25 C26 1.390(4) yes .
C26 C27 1.373(4) yes .
C27 C28 1.430(3) yes .
C29 C30 1.519(4) yes .
C31 C32 1.459(7) yes .
C33 C34 1.455(5) yes .
C2 H1 0.930 no .
C3 H2 0.930 no .
C4 H3 0.930 no .
C5 H4 0.930 no .
C8 H5 1.07(2) no .
C10 H6 0.930 no .
C11 H7 0.930 no .
C12 H8 0.930 no .
C13 H9 0.930 no .
C14 H10 0.930 no .
C15 H11 1.01(2) no .
C17 H12 0.930 no .
C18 H13 0.930 no .
C19 H14 0.930 no .
C20 H15 0.930 no .
C21 H16 0.930 no .
C22 H17 0.930 no .
C24 H18 0.930 no .
C25 H19 0.930 no .
C26 H20 0.930 no .
C29 H21 0.970 no .
C29 H22 0.970 no .
C30 H23 0.960 no .
C30 H24 0.960 no .
C30 H25 0.960 no .
C32 H26 0.960 no .
C32 H27 0.960 no .
C32 H28 0.960 no .
C34 H29 0.960 no .
C34 H30 0.960 no .
C34 H31 0.960 no .

loop_
_geom_contact_atom_site_label_1
_geom_contact_atom_site_label_2
_geom_contact_distance
_geom_contact_publ_flag
_geom_contact_site_symmetry_2
Cu1 C6 3.248(2) no .
Cu1 C23 3.308(2) no .
Na1 C2 3.544(3) no .
Na1 C30 3.405(3) no .
O1 C3 3.590(3) no .
O1 C7 3.053(3) no .
O2 C22 2.939(3) no .
O2 C26 3.589(3) no .
O3 C5 2.724(3) no .
O3 C8 2.676(3) no .
O3 C9 3.178(3) no .
O3 C10 3.490(4) no .
N1 C1 2.972(3) no .
N1 C10 2.875(4) no .
N1 C16 3.198(3) no .
N1 C17 3.581(4) no .
N2 C9 3.243(3) no .
N2 C17 2.882(4) no .
N2 C28 2.932(3) no .
C1 C4 2.812(3) no .
C2 C5 2.752(4) no .
C3 C6 2.805(4) no .
C7 C9 3.124(3) no .
C7 C10 3.286(4) no .
C8 C17 3.458(4) no .
C8 C21 3.213(3) no .
C9 C12 2.778(4) no .
C10 C13 2.759(4) no .
C10 C15 3.574(4) no .
C11 C14 2.725(5) no .
C14 C15 3.167(4) no .
C16 C19 2.792(4) no .
C16 C22 3.181(3) no .
C17 C20 2.761(4) no .
C17 C22 3.492(4) no .
C18 C21 2.765(5) no .
C23 C26 2.797(3) no .
C24 C27 2.783(4) no .
C25 C28 2.813(4) no .
C26 C29 2.847(4) no .
O3 C34 3.457(4) no 3_645
N3 C24 3.532(4) no 2_566
N4 C13 3.510(4) no 3_555
C3 C12 3.468(5) no 1_655
C4 C12 3.573(5) no 1_655
C12 C3 3.468(5) no 1_455
C12 C4 3.573(5) no 1_455
C13 N4 3.510(4) no 3_545
C17 C25 3.554(5) no 2_566
C18 C33 3.516(5) no 3_645
C21 C30 3.527(4) no 2_466
C24 N3 3.532(4) no 2_466
C24 C31 3.578(6) no 2_466
C25 C17 3.554(5) no 2_466
C30 C21 3.527(4) no 2_566
C31 C24 3.578(6) no 2_566
C33 C18 3.516(5) no 3_655
C34 O3 3.457(4) no 3_655
Cu1 H6 3.2097 no .
Cu1 H12 2.9908 no .
Na1 H1 3.0054 no .
Na1 H4 3.1026 no 3_655
Na1 H24 3.2161 no .
Na1 H25 3.0033 no .
O1 H1 2.4717 no .
O3 H1 3.3705 no 3_645
O3 H4 2.3675 no .
O3 H5 2.512(19) no .
O3 H6 3.3219 no .
O3 H25 2.8574 no 3_645
O4 H4 2.9351 no 3_655
O4 H20 2.6565 no .
O4 H23 3.2136 no .
O4 H24 2.5224 no .
O4 H25 2.5778 no .
N1 H6 2.5299 no .
N1 H11 3.30(2) no .
N1 H12 3.3963 no .
N2 H5 3.29(2) no .
N2 H12 2.5529 no .
N3 H1 3.1911 no .
N3 H24 2.9526 no .
N3 H26 2.9716 no .
N3 H27 3.1263 no .
N3 H28 3.0123 no .
N4 H29 3.0659 no .
N4 H30 3.0622 no .
N4 H31 3.0595 no .
C1 H2 3.2671 no .
C1 H4 3.2588 no .
C2 H3 3.2360 no .
C2 H5 3.11(2) no 3_655
C2 H10 3.3378 no 3_655
C2 H16 3.5611 no 3_655
C3 H4 3.2228 no .
C3 H5 3.55(2) no 3_655
C3 H10 3.3349 no 3_655
C3 H16 2.9503 no 3_655
C4 H1 3.2327 no .
C4 H15 3.4997 no 3_655
C4 H21 3.1150 no 3_645
C5 H2 3.2257 no .
C5 H21 3.0911 no 3_645
C5 H25 2.9921 no 3_645
C6 H1 3.2668 no .
C6 H3 3.2645 no .
C6 H25 3.1842 no 3_645
C7 H4 2.5669 no .
C7 H5 2.64(2) no .
C7 H6 2.8596 no .
C7 H25 3.1329 no 3_645
C8 H1 3.5077 no 3_645
C8 H6 2.7036 no .
C8 H10 2.6237 no .
C8 H12 3.5813 no .
C8 H16 3.1487 no .
C9 H1 3.5236 no 3_645
C9 H7 3.2361 no .
C9 H9 3.2543 no .
C9 H11 2.61(2) no .
C10 H5 3.27(2) no .
C10 H8 3.2333 no .
C10 H10 3.2041 no .
C10 H25 3.5874 no 3_645
C11 H9 3.2133 no .
C12 H6 3.2356 no .
C12 H10 3.1941 no .
C13 H7 3.2054 no .
C14 H1 3.1394 no 3_645
C14 H2 3.5969 no 3_645
C14 H5 2.61(2) no .
C14 H6 3.2109 no .
C14 H8 3.2011 no .
C14 H11 2.82(2) no .
C15 H10 3.0606 no .
C15 H12 2.7167 no .
C15 H16 2.6124 no .
C15 H17 2.4840 no .
C16 H5 2.478(19) no .
C16 H13 3.2528 no .
C16 H15 3.2572 no .
C16 H17 3.1717 no .
C17 H5 3.48(2) no .
C17 H11 3.25(2) no .
C17 H14 3.2428 no .
C17 H16 3.2225 no .
C18 H15 3.2218 no .
C19 H12 3.2387 no .
C19 H16 3.2355 no .
C20 H13 3.2205 no .
C21 H2 3.3430 no 3_645
C21 H5 2.719(19) no .
C21 H11 2.59(2) no .
C21 H12 3.2217 no .
C21 H14 3.2389 no .
C22 H11 2.49(2) no .
C22 H12 3.1401 no .
C22 H18 2.5915 no .
C23 H19 3.2573 no .
C24 H17 2.5767 no .
C24 H20 3.2373 no .
C26 H18 3.2400 no .
C26 H21 2.8147 no .
C26 H22 2.7160 no .
C27 H4 3.4587 no 3_655
C27 H19 3.2323 no .
C27 H21 2.5988 no .
C27 H22 2.6270 no .
C28 H17 3.3156 no .
C28 H18 3.2821 no .
C28 H20 3.2771 no .
C29 H4 3.2004 no 3_655
C29 H20 2.5556 no .
C30 H4 3.4337 no 3_655
H1 H2 2.2945 no .
H1 H5 2.6214 no 3_655
H1 H10 2.7233 no 3_655
H2 H3 2.3307 no .
H2 H5 3.4438 no 3_655
H2 H10 2.7242 no 3_655
H2 H16 2.5343 no 3_655
H3 H4 2.2908 no .
H3 H15 3.3181 no 3_655
H3 H21 2.8779 no 3_645
H4 H21 2.8299 no 3_645
H4 H25 2.7860 no 3_645
H5 H6 3.5335 no .
H5 H10 2.4219 no .
H5 H11 2.55(3) no .
H5 H16 2.5733 no .
H6 H7 2.3161 no .
H6 H25 3.2098 no 3_645
H7 H8 2.3033 no .
H8 H9 2.2879 no .
H9 H10 2.3046 no .
H9 H28 3.3579 no 3_645
H10 H11 2.6282 no .
H10 H16 2.9252 no .
H11 H12 3.5050 no .
H11 H16 2.4341 no .
H11 H17 2.2401 no .
H12 H13 2.3272 no .
H12 H17 3.5392 no .
H13 H14 2.3179 no .
H14 H15 2.2950 no .
H15 H16 2.3302 no .
H17 H18 2.3728 no .
H18 H19 2.3018 no .
H19 H20 2.3178 no .
H20 H21 2.4615 no .
H20 H22 2.2170 no .
H21 H23 2.4102 no .
H21 H24 2.8359 no .
H21 H25 2.3528 no .
H22 H23 2.3854 no .
H22 H24 2.3849 no .
H22 H25 2.8519 no .
Cu1 H18 3.1768 no 2_566
Na1 H18 3.1700 no 2_566
O1 H18 3.0970 no 2_566
O1 H19 3.5822 no 2_566
O1 H29 3.0790 no .
O2 H17 3.4921 no 2_566
O2 H18 2.7582 no 2_566
O3 H29 3.5978 no 3_645
O3 H31 2.7038 no 3_645
O4 H11 3.27(2) no 2_566
O4 H17 2.9020 no 2_566
N1 H31 3.2938 no 3_645
N2 H27 3.5622 no 1_455
N3 H17 3.2915 no 2_566
N3 H18 3.0573 no 2_566
N4 H7 2.9499 no .
N4 H9 2.7492 no 3_555
N4 H10 3.3202 no 3_555
N4 H13 3.5059 no 3_655
N4 H15 3.1800 no 4_564
N4 H20 2.8866 no 4_574
N4 H23 3.0818 no 3_645
C1 H8 3.1805 no 1_655
C1 H29 2.9951 no .
C2 H8 2.9268 no 1_655
C2 H29 3.5454 no .
C2 H30 3.5518 no .
C3 H7 3.2338 no 1_655
C3 H8 2.7019 no 1_655
C3 H14 3.2329 no 4_664
C4 H8 2.7165 no 1_655
C4 H13 3.2423 no 4_664
C4 H14 3.1439 no 4_664
C5 H8 2.9440 no 1_655
C6 H8 3.1928 no 1_655
C6 H29 3.2794 no .
C6 H31 3.5321 no 3_645
C7 H31 2.8611 no 3_645
C10 H28 3.3929 no 1_455
C10 H29 3.4773 no .
C11 H28 3.4466 no 1_455
C12 H19 3.5271 no 2_466
C13 H19 3.2194 no 2_466
C13 H20 3.3685 no 2_466
C14 H20 3.2988 no 2_466
C15 H22 3.3405 no 2_466
C16 H22 3.4828 no 2_466
C16 H24 3.4330 no 2_466
C16 H30 3.0753 no 3_645
C17 H19 3.3863 no 2_566
C17 H30 3.1924 no 3_645
C18 H3 2.7907 no 4_665
C18 H26 3.5243 no 2_466
C18 H30 3.1575 no 3_645
C19 H2 3.4425 no 4_665
C19 H3 2.9050 no 4_665
C19 H23 3.2379 no 1_545
C19 H30 3.0529 no 3_645
C20 H21 3.2758 no 1_545
C20 H23 3.5282 no 1_545
C20 H23 3.3675 no 2_466
C20 H24 3.4196 no 2_466
C20 H30 2.9176 no 3_645
C21 H22 3.0505 no 2_466
C21 H23 3.3172 no 2_466
C21 H24 3.1321 no 2_466
C21 H30 2.8836 no 3_645
C22 H27 3.1478 no 1_455
C23 H27 3.1958 no 1_455
C24 H12 3.1200 no 2_466
C25 H12 2.9608 no 2_466
C25 H13 3.1217 no 2_466
C26 H11 3.50(2) no 2_566
C26 H13 2.8781 no 2_466
C27 H11 3.50(2) no 2_566
C27 H13 3.4643 no 2_466
C27 H17 3.1938 no 2_566
C28 H17 3.4900 no 2_566
C28 H18 3.4618 no 2_566
C29 H11 3.20(2) no 2_566
C29 H15 3.2751 no 1_565
C29 H16 3.3176 no 2_566
C30 H16 3.4346 no 2_566
C31 H17 3.5911 no 2_566
C31 H18 3.3855 no 2_566
C33 H6 3.4089 no .
C33 H7 3.2467 no .
C33 H9 2.8587 no 3_555
C33 H13 3.5553 no 3_655
C33 H20 3.5300 no 4_574
C33 H23 2.9676 no 3_645
C34 H5 3.38(2) no 3_655
C34 H6 3.3606 no .
C34 H9 3.5753 no 3_555
C34 H23 3.4192 no 3_645
H1 H8 3.4575 no 1_655
H2 C19 3.4425 no 4_664
H2 H7 2.9806 no 1_655
H2 H8 3.1292 no 1_655
H2 H14 2.6858 no 4_664
H3 C18 2.7907 no 4_664
H3 C19 2.9050 no 4_664
H3 H8 3.1612 no 1_655
H3 H13 2.3173 no 4_664
H3 H14 2.5070 no 4_664
H3 H26 3.2165 no 3_745
H4 H8 3.4800 no 1_655
H4 H26 3.4134 no 3_745
H5 C34 3.38(2) no 3_645
H5 H30 2.8424 no 3_645
H5 H31 3.1028 no 3_645
H6 C33 3.4089 no .
H6 C34 3.3606 no .
H6 H28 3.2594 no 1_455
H6 H29 2.5853 no .
H7 N4 2.9499 no .
H7 C3 3.2338 no 1_455
H7 C33 3.2467 no .
H7 H2 2.9806 no 1_455
H7 H28 3.3450 no 1_455
H8 C1 3.1805 no 1_455
H8 C2 2.9268 no 1_455
H8 C3 2.7019 no 1_455
H8 C4 2.7165 no 1_455
H8 C5 2.9440 no 1_455
H8 C6 3.1928 no 1_455
H8 H1 3.4575 no 1_455
H8 H2 3.1292 no 1_455
H8 H3 3.1612 no 1_455
H8 H4 3.4800 no 1_455
H8 H19 3.5019 no 2_466
H9 N4 2.7492 no 3_545
H9 C33 2.8587 no 3_545
H9 C34 3.5753 no 3_545
H9 H19 2.9982 no 2_466
H9 H20 3.1858 no 2_466
H9 H31 3.2285 no 3_545
H10 N4 3.3202 no 3_545
H10 H20 3.0754 no 2_466
H10 H22 3.2789 no 2_466
H11 O4 3.27(2) no 2_466
H11 C26 3.50(2) no 2_466
H11 C27 3.50(2) no 2_466
H11 C29 3.20(2) no 2_466
H11 H20 3.2379 no 2_466
H11 H22 2.4476 no 2_466
H11 H24 3.5331 no 2_466
H12 C24 3.1200 no 2_566
H12 C25 2.9608 no 2_566
H12 H18 3.1119 no 2_566
H12 H19 2.8610 no 2_566
H12 H26 3.4367 no 2_466
H12 H27 3.5532 no 2_466
H13 N4 3.5059 no 3_645
H13 C4 3.2423 no 4_665
H13 C25 3.1217 no 2_566
H13 C26 2.8781 no 2_566
H13 C27 3.4643 no 2_566
H13 C33 3.5553 no 3_645
H13 H3 2.3173 no 4_665
H13 H19 3.2755 no 2_566
H13 H20 2.8836 no 2_566
H13 H21 3.2650 no 2_566
H13 H26 3.2706 no 2_466
H14 C3 3.2329 no 4_665
H14 C4 3.1439 no 4_665
H14 H2 2.6858 no 4_665
H14 H3 2.5070 no 4_665
H14 H15 3.2630 no 2_556
H14 H16 3.1557 no 2_556
H14 H21 3.4650 no 1_545
H14 H22 3.3352 no 1_545
H14 H23 2.8498 no 1_545
H14 H30 3.5877 no 3_645
H15 N4 3.1800 no 4_565
H15 C29 3.2751 no 1_545
H15 H14 3.2630 no 2_456
H15 H21 2.5398 no 1_545
H15 H22 3.3830 no 1_545
H15 H23 3.3822 no 1_545
H15 H23 3.2110 no 2_466
H15 H30 3.3914 no 3_645
H16 C29 3.3176 no 2_466
H16 C30 3.4346 no 2_466
H16 H14 3.1557 no 2_456
H16 H22 2.5380 no 2_466
H16 H23 3.1763 no 2_466
H16 H24 3.2742 no 2_466
H16 H30 3.2982 no 3_645
H17 O2 3.4921 no 2_466
H17 O4 2.9020 no 2_466
H17 N3 3.2915 no 2_466
H17 C27 3.1938 no 2_466
H17 C28 3.4900 no 2_466
H17 C31 3.5911 no 2_466
H17 H22 3.4809 no 2_466
H17 H24 3.5296 no 2_466
H17 H27 3.3477 no 1_455
H18 Cu1 3.1768 no 2_466
H18 Na1 3.1700 no 2_466
H18 O1 3.0970 no 2_466
H18 O2 2.7582 no 2_466
H18 N3 3.0573 no 2_466
H18 C28 3.4618 no 2_466
H18 C31 3.3855 no 2_466
H18 H12 3.1119 no 2_466
H19 O1 3.5822 no 2_466
H19 C12 3.5271 no 2_566
H19 C13 3.2194 no 2_566
H19 C17 3.3863 no 2_466
H19 H8 3.5019 no 2_566
H19 H9 2.9982 no 2_566
H19 H12 2.8610 no 2_466
H19 H13 3.2755 no 2_466
H20 N4 2.8866 no 4_575
H20 C13 3.3685 no 2_566
H20 C14 3.2988 no 2_566
H20 C33 3.5300 no 4_575
H20 H9 3.1858 no 2_566
H20 H10 3.0754 no 2_566
H20 H11 3.2379 no 2_566
H20 H13 2.8836 no 2_466
H21 C20 3.2758 no 1_565
H21 H13 3.2650 no 2_466
H21 H14 3.4650 no 1_565
H21 H15 2.5398 no 1_565
H22 C15 3.3405 no 2_566
H22 C16 3.4828 no 2_566
H22 C21 3.0505 no 2_566
H22 H10 3.2789 no 2_566
H22 H11 2.4476 no 2_566
H22 H14 3.3352 no 1_565
H22 H15 3.3830 no 1_565
H22 H16 2.5380 no 2_566
H22 H17 3.4809 no 2_566
H23 N4 3.0818 no 3_655
H23 C19 3.2379 no 1_565
H23 C20 3.5282 no 1_565
H23 C20 3.3675 no 2_566
H23 C21 3.3172 no 2_566
H23 C33 2.9676 no 3_655
H23 C34 3.4192 no 3_655
H23 H14 2.8498 no 1_565
H23 H15 3.3822 no 1_565
H23 H15 3.2110 no 2_566
H23 H16 3.1763 no 2_566
H23 H29 3.4088 no 3_655
H23 H30 3.2453 no 3_655
H24 C16 3.4330 no 2_566
H24 C20 3.4196 no 2_566
H24 C21 3.1321 no 2_566
H24 H11 3.5331 no 2_566
H24 H16 3.2742 no 2_566
H24 H17 3.5296 no 2_566
H25 H29 3.2795 no 3_655
H26 C18 3.5243 no 2_566
H26 H3 3.2165 no 3_755
H26 H4 3.4134 no 3_755
H26 H12 3.4367 no 2_566
H26 H13 3.2706 no 2_566
H27 N2 3.5622 no 1_655
H27 C22 3.1478 no 1_655
H27 C23 3.1958 no 1_655
H27 H12 3.5532 no 2_566
H27 H17 3.3477 no 1_655
H28 C10 3.3929 no 1_655
H28 C11 3.4466 no 1_655
H28 H6 3.2594 no 1_655
H28 H7 3.3450 no 1_655
H29 O1 3.0790 no .
H29 O3 3.5978 no 3_655
H29 C1 2.9951 no .
H29 C2 3.5454 no .
H29 C6 3.2794 no .
H29 C10 3.4773 no .
H29 H6 2.5853 no .
H29 H23 3.4088 no 3_645
H29 H25 3.2795 no 3_645
H30 C2 3.5518 no .
H30 C16 3.0753 no 3_655
H30 C17 3.1924 no 3_655
H30 C18 3.1575 no 3_655
H30 C19 3.0529 no 3_655
H30 C20 2.9176 no 3_655
H30 C21 2.8836 no 3_655
H30 H5 2.8424 no 3_655
H30 H14 3.5877 no 3_655
H30 H15 3.3914 no 3_655
H30 H16 3.2982 no 3_655
H30 H23 3.2453 no 3_645
H31 O3 2.7038 no 3_655
H31 N1 3.2938 no 3_655
H31 C6 3.5321 no 3_655
H31 C7 2.8611 no 3_655
H31 H5 3.1028 no 3_655
H31 H9 3.2285 no 3_555

loop_
_geom_torsion_atom_site_label_1
_geom_torsion_atom_site_label_2
_geom_torsion_atom_site_label_3
_geom_torsion_atom_site_label_4
_geom_torsion
_geom_torsion_publ_flag
_geom_torsion_site_symmetry_1
O1 Cu1 O2 Na1 5.86(7) no .
O1 Cu1 O2 C28 177.72(12) no .
O2 Cu1 O1 Na1 -5.74(7) no .
O2 Cu1 O1 C1 -179.31(13) no .
O1 Cu1 N1 C7 -0.00(14) no .
O1 Cu1 N1 C8 -171.71(10) no .
N1 Cu1 O1 Na1 171.10(7) no .
N1 Cu1 O1 C1 -2.47(13) no .
O2 Cu1 N2 C15 -172.32(11) no .
O2 Cu1 N2 C22 6.38(16) no .
N2 Cu1 O2 Na1 -177.15(7) no .
N2 Cu1 O2 C28 -5.29(13) no .
N1 Cu1 N2 C15 10.95(11) no .
N1 Cu1 N2 C22 -170.35(16) no .
N2 Cu1 N1 C7 -177.09(14) no .
N2 Cu1 N1 C8 11.20(10) no .
O1 Na1 O2 Cu1 -5.09(6) no .
O1 Na1 O2 C28 -176.80(13) no .
O2 Na1 O1 Cu1 5.16(6) no .
O2 Na1 O1 C1 178.09(15) no .
O3 Na1 O1 Cu1 -116.17(8) no 3_655
O3 Na1 O1 C1 56.76(15) no 3_655
O1 Na1 O4 C27 -12.09(15) no .
O1 Na1 O4 C29 -173.07(10) no .
O4 Na1 O1 Cu1 10.26(11) no .
O4 Na1 O1 C1 -176.80(11) no .
N3 Na1 O1 Cu1 123.78(11) no .
N3 Na1 O1 C1 -63.28(16) no .
O3 Na1 O2 Cu1 87.63(8) no 3_655
O3 Na1 O2 C28 -84.08(13) no 3_655
O2 Na1 O4 C27 -6.78(9) no .
O2 Na1 O4 C29 -167.76(14) no .
O4 Na1 O2 Cu1 179.19(8) no .
O4 Na1 O2 C28 7.49(11) no .
N3 Na1 O2 Cu1 -96.99(11) no .
N3 Na1 O2 C28 91.30(15) no .
O3 Na1 O4 C27 113.75(11) no 3_655
O3 Na1 O4 C29 -47.24(13) no 3_655
N3 Na1 O4 C27 -127.25(12) no .
N3 Na1 O4 C29 71.76(13) no .
Cu1 O1 C1 C2 -178.79(10) no .
Cu1 O1 C1 C6 1.7(3) no .
Na1 O1 C1 C2 9.7(3) no .
Na1 O1 C1 C6 -169.88(11) no .
Cu1 O2 C28 C23 2.4(3) no .
Cu1 O2 C28 C27 -176.88(10) no .
Na1 O2 C28 C23 172.17(11) no .
Na1 O2 C28 C27 -7.1(3) no .
Na1 O4 C27 C26 -175.95(15) no .
Na1 O4 C27 C28 6.3(3) no .
Na1 O4 C29 C30 -16.3(3) no .
C27 O4 C29 C30 -177.42(17) no .
C29 O4 C27 C26 -13.6(3) no .
C29 O4 C27 C28 168.62(17) no .
Cu1 N1 C7 O3 -176.52(12) no .
Cu1 N1 C7 C6 3.1(3) no .
Cu1 N1 C8 C9 95.14(14) no .
Cu1 N1 C8 C15 -28.96(17) no .
C7 N1 C8 C9 -77.6(2) no .
C7 N1 C8 C15 158.29(15) no .
C8 N1 C7 O3 -5.0(3) no .
C8 N1 C7 C6 174.63(15) no .
Cu1 N2 C15 C8 -28.54(19) no .
Cu1 N2 C15 C16 93.44(15) no .
Cu1 N2 C22 C23 -4.6(3) no .
C15 N2 C22 C23 174.04(17) no .
C22 N2 C15 C8 152.65(18) no .
C22 N2 C15 C16 -85.4(3) no .
O1 C1 C2 C3 -179.56(17) no .
O1 C1 C6 C5 -179.93(16) no .
O1 C1 C6 C7 2.2(3) no .
C2 C1 C6 C5 0.5(3) no .
C2 C1 C6 C7 -177.33(17) no .
C6 C1 C2 C3 0.0(3) no .
C1 C2 C3 C4 -0.2(4) no .
C2 C3 C4 C5 -0.2(4) no .
C3 C4 C5 C6 0.8(4) no .
C4 C5 C6 C1 -0.9(4) no .
C4 C5 C6 C7 177.1(2) no .
C1 C6 C7 O3 175.00(18) no .
C1 C6 C7 N1 -4.6(3) no .
C5 C6 C7 O3 -2.9(3) no .
C5 C6 C7 N1 177.51(18) no .
N1 C8 C9 C10 -10.0(3) no .
N1 C8 C9 C14 167.48(15) no .
N1 C8 C15 N2 36.0(2) no .
N1 C8 C15 C16 -86.49(17) no .
C9 C8 C15 N2 -89.59(19) no .
C9 C8 C15 C16 147.91(15) no .
C15 C8 C9 C10 112.2(2) no .
C15 C8 C9 C14 -70.3(2) no .
C8 C9 C10 C11 -179.5(2) no .
C8 C9 C14 C13 177.89(18) no .
C10 C9 C14 C13 -4.5(4) no .
C14 C9 C10 C11 3.0(4) no .
C9 C10 C11 C12 -0.3(6) no .
C10 C11 C12 C13 -1.1(6) no .
C11 C12 C13 C14 -0.3(5) no .
C12 C13 C14 C9 3.2(5) no .
N2 C15 C16 C17 -23.0(3) no .
N2 C15 C16 C21 161.51(16) no .
C8 C15 C16 C17 97.3(2) no .
C8 C15 C16 C21 -78.2(3) no .
C15 C16 C17 C18 -175.67(19) no .
C15 C16 C21 C20 179.72(18) no .
C17 C16 C21 C20 4.0(4) no .
C21 C16 C17 C18 -0.2(4) no .
C16 C17 C18 C19 -3.5(5) no .
C17 C18 C19 C20 3.3(5) no .
C18 C19 C20 C21 0.4(5) no .
C19 C20 C21 C16 -4.2(4) no .
N2 C22 C23 C24 -177.51(19) no .
N2 C22 C23 C28 -0.6(4) no .
C22 C23 C24 C25 177.16(19) no .
C22 C23 C28 O2 1.8(4) no .
C22 C23 C28 C27 -178.96(18) no .
C24 C23 C28 O2 178.6(2) no .
C24 C23 C28 C27 -2.1(3) no .
C28 C23 C24 C25 0.2(4) no .
C23 C24 C25 C26 1.7(4) no .
C24 C25 C26 C27 -1.6(4) no .
C25 C26 C27 O4 -178.1(3) no .
C25 C26 C27 C28 -0.4(4) no .
O4 C27 C28 O2 -0.5(3) no .
O4 C27 C28 C23 -179.84(16) no .
C26 C27 C28 O2 -178.4(2) no .
C26 C27 C28 C23 2.3(4) no .
